data_4513250
loop_
_publ_author_name
'Eccles, Kevin S.'
'Morrison, Robin E.'
'Sinha, Abhijeet S.'
'Maguire, Anita R.'
'Lawrence, Simon E.'

_publ_section_title
;
 Investigating C&#x2550;S&#x00B7;&#x00B7;&#x00B7;I Halogen Bonding for
 Cocrystallization with Primary Thioamides
;
_journal_issue 7
_journal_name_full 'Crystal Growth &amp; Design'
_journal_page_first 3442
_journal_paper_doi 10.1021/acs.cgd.5b00513
_journal_volume 15
_journal_year 2015
_chemical_formula_moiety 'C6 F4 I2, C7 H7 N S''
_chemical_formula_sum 'C13 H7 F4 I2 N S'
_chemical_formula_weight 539.06
_chemical_name_common
;
thiobenzamide &
1,4-diiodotetrafluorobenzene (1:1) cocrystal
;
_space_group_crystal_system triclinic
_space_group_IT_number 2
_space_group_name_Hall '-P 1'
_space_group_name_H-M_alt 'P -1'
_symmetry_space_group_name_Hall '-P 1'
_symmetry_space_group_name_H-M 'P -1'
_atom_sites_solution_hydrogens geom
_atom_sites_solution_primary direct
_atom_sites_solution_secondary difmap
_cell_angle_alpha 88.77(2)
_cell_angle_beta 84.79(2)
_cell_angle_gamma 82.25(2)
_cell_formula_units_Z 2
_cell_length_a 5.774(4)
_cell_length_b 10.168(8)
_cell_length_c 13.264(10)
_cell_measurement_reflns_used 6100
_cell_measurement_temperature 151.(2)
_cell_measurement_theta_max 26.6603
_cell_measurement_theta_min 2.5540
_cell_volume 768.4(10)
_computing_cell_refinement 'SAINT V7.68A (Bruker AXS, 2009)'
_computing_data_collection
;
Bruker Instrument Service v2009, 3, 0, 0
;
_computing_data_reduction 'SAINT V7.68A (Bruker AXS, 2009)'
_computing_molecular_graphics 'Mercury 3.0 (Macrae et al, 2008)'
_computing_structure_refinement 'SHELXL-97 (Sheldrick, 2008)'
_computing_structure_solution 'SHELXS-97 (Sheldrick, 2008)'
_diffrn_ambient_temperature 151.(2)
_diffrn_detector_area_resol_mean 8.3333
_diffrn_measured_fraction_theta_full 0.978
_diffrn_measured_fraction_theta_max 0.978
_diffrn_measurement_device_type 'Bruker APEX II DUO'
_diffrn_measurement_method '\f & \w  scans'
_diffrn_radiation_monochromator graphite
_diffrn_radiation_source 'fine-focus sealed tube'
_diffrn_radiation_type MoK\a
_diffrn_radiation_wavelength 0.71073
_diffrn_reflns_av_R_equivalents 0.0361
_diffrn_reflns_av_sigmaI/netI 0.0264
_diffrn_reflns_limit_h_max 7
_diffrn_reflns_limit_h_min -7
_diffrn_reflns_limit_k_max 12
_diffrn_reflns_limit_k_min -12
_diffrn_reflns_limit_l_max 16
_diffrn_reflns_limit_l_min -16
_diffrn_reflns_number 17584
_diffrn_reflns_theta_full 26.93
_diffrn_reflns_theta_max 26.93
_diffrn_reflns_theta_min 1.54
_exptl_absorpt_coefficient_mu 4.261
_exptl_absorpt_correction_T_max 0.75
_exptl_absorpt_correction_T_min 0.60
_exptl_absorpt_correction_type multi-scan
_exptl_absorpt_process_details 'SADABS V2008/1 (Bruker AXS)'
_exptl_crystal_colour yellow
_exptl_crystal_density_diffrn 2.330
_exptl_crystal_density_method 'not measured'
_exptl_crystal_description needle
_exptl_crystal_F_000 500
_exptl_crystal_size_max 0.320
_exptl_crystal_size_mid 0.110
_exptl_crystal_size_min 0.070
_refine_diff_density_max 0.532
_refine_diff_density_min -0.690
_refine_ls_extinction_method none
_refine_ls_goodness_of_fit_ref 1.023
_refine_ls_hydrogen_treatment mixed
_refine_ls_matrix_type full
_refine_ls_number_parameters 198
_refine_ls_number_reflns 3257
_refine_ls_number_restraints 1
_refine_ls_restrained_S_all 1.023
_refine_ls_R_factor_all 0.0258
_refine_ls_R_factor_gt 0.0207
_refine_ls_shift/su_max 0.001
_refine_ls_shift/su_mean 0.000
_refine_ls_structure_factor_coef Fsqd
_refine_ls_weighting_details 'calc w=1/[\s^2^(Fo^2^)+(0.0146P)^2^+0.5477P] where P=(Fo^2^+2Fc^2^)/3'
_refine_ls_weighting_scheme calc
_refine_ls_wR_factor_gt 0.0430
_refine_ls_wR_factor_ref 0.0452
_reflns_number_gt 2858
_reflns_number_total 3257
_reflns_threshold_expression >2sigma(I)
_cod_data_source_file cg5b00513_si_002.cif
_cod_data_source_block 2.1
_cod_depositor_comments 'Adding full bibliography for 4513250--4513263.cif.'
_cod_database_code 4513250

loop_
_space_group_symop_operation_xyz
'x, y, z'
'-x, -y, -z'

loop_
_atom_site_type_symbol
_atom_site_label
_atom_site_fract_x
_atom_site_fract_y
_atom_site_fract_z
_atom_site_U_iso_or_equiv
_atom_site_adp_type
_atom_site_calc_flag
_atom_site_refinement_flags
_atom_site_occupancy
C C1 0.9434(4) 0.8608(2) 0.10202(18) 0.0197(5) Uani d . 1
C C2 0.7513(4) 0.9543(2) 0.08802(19) 0.0252(6) Uani d . 1
H H2 0.6285 0.9319 0.0513 0.03 Uiso calc R 1
C C3 0.7373(5) 1.0806(3) 0.1272(2) 0.0287(6) Uani d . 1
H H3 0.6048 1.1442 0.1173 0.034 Uiso calc R 1
C C4 0.9136(5) 1.1144(3) 0.1804(2) 0.0302(6) Uani d . 1
H H4 0.9035 1.2013 0.2067 0.036 Uiso calc R 1
C C5 1.1057(5) 1.0216(3) 0.1955(2) 0.0329(6) Uani d . 1
H H5 1.2274 1.0446 0.2326 0.039 Uiso calc R 1
C C6 1.1206(5) 0.8963(3) 0.1567(2) 0.0275(6) Uani d . 1
H H6 1.2531 0.8329 0.1673 0.033 Uiso calc R 1
C C7 0.9560(4) 0.7262(2) 0.05907(19) 0.0222(5) Uani d . 1
S S8 0.72452(11) 0.66970(6) 0.01537(5) 0.02699(15) Uani d . 1
H H9A 1.175(6) 0.576(4) 0.031(3) 0.048(10) Uiso d . 1
H H9B 1.276(5) 0.673(3) 0.080(3) 0.056(11) Uiso d D 1
N N9 1.1576(4) 0.6516(3) 0.0552(2) 0.0356(6) Uani d D 1
C C10 0.5500(4) 0.3864(3) 0.3485(2) 0.0252(5) Uani d . 1
C C11 0.6733(5) 0.3764(3) 0.4335(2) 0.0286(6) Uani d . 1
I I11 0.63670(3) 0.501974(17) 0.224367(14) 0.03069(6) Uani d . 1
C C12 0.6180(5) 0.2978(3) 0.5140(2) 0.0308(6) Uani d . 1
F F12 0.8547(3) 0.44453(18) 0.43873(13) 0.0415(4) Uani d . 1
C C13 0.4331(5) 0.2277(3) 0.5134(2) 0.0291(6) Uani d . 1
F F13 0.7471(3) 0.2920(2) 0.59400(13) 0.0474(5) Uani d . 1
C C14 0.3071(5) 0.2376(3) 0.4285(2) 0.0272(6) Uani d . 1
I I14 0.34294(4) 0.10975(2) 0.633862(15) 0.04663(8) Uani d . 1
C C15 0.3653(5) 0.3157(3) 0.3476(2) 0.0260(6) Uani d . 1
F F15 0.1258(3) 0.17097(16) 0.42314(13) 0.0386(4) Uani d . 1
F F16 0.2389(3) 0.32021(17) 0.26709(12) 0.0369(4) Uani d . 1

loop_
_atom_site_aniso_label
_atom_site_aniso_U_11
_atom_site_aniso_U_22
_atom_site_aniso_U_33
_atom_site_aniso_U_12
_atom_site_aniso_U_13
_atom_site_aniso_U_23
C1 0.0171(12) 0.0209(12) 0.0205(12) -0.0032(9) 0.0010(9) 0.0027(9)
C2 0.0215(13) 0.0258(13) 0.0282(14) -0.0023(10) -0.0040(11) 0.0040(10)
C3 0.0267(14) 0.0214(13) 0.0360(15) 0.0021(11) -0.0008(12) 0.0022(11)
C4 0.0333(15) 0.0235(14) 0.0333(15) -0.0032(11) -0.0008(12) -0.0056(11)
C5 0.0279(15) 0.0345(16) 0.0376(16) -0.0047(12) -0.0075(12) -0.0091(12)
C6 0.0214(13) 0.0286(14) 0.0323(14) -0.0003(11) -0.0058(11) -0.0037(11)
C7 0.0204(13) 0.0218(12) 0.0251(13) -0.0054(10) -0.0025(10) 0.0042(10)
S8 0.0189(3) 0.0227(3) 0.0407(4) -0.0046(3) -0.0080(3) 0.0000(3)
N9 0.0172(12) 0.0278(13) 0.0632(18) -0.0011(10) -0.0104(11) -0.0147(12)
C10 0.0218(13) 0.0237(13) 0.0294(14) -0.0017(10) -0.0009(11) -0.0004(10)
C11 0.0217(13) 0.0297(14) 0.0352(15) -0.0037(11) -0.0040(11) -0.0074(11)
I11 0.02919(10) 0.02562(10) 0.03658(11) -0.00360(7) -0.00001(8) 0.00299(7)
C12 0.0278(15) 0.0366(16) 0.0260(14) 0.0072(12) -0.0080(11) -0.0066(12)
F12 0.0297(9) 0.0496(11) 0.0492(11) -0.0144(8) -0.0106(8) -0.0080(8)
C13 0.0307(15) 0.0271(14) 0.0259(14) 0.0060(11) 0.0024(11) -0.0004(11)
F13 0.0395(10) 0.0703(13) 0.0315(9) 0.0029(9) -0.0134(8) -0.0031(9)
C14 0.0260(14) 0.0232(13) 0.0324(14) -0.0048(11) -0.0001(11) -0.0043(11)
I14 0.05678(15) 0.04251(13) 0.03356(12) 0.00738(10) 0.01079(10) 0.00999(9)
C15 0.0253(14) 0.0270(14) 0.0260(13) -0.0017(11) -0.0064(11) -0.0023(10)
F15 0.0379(10) 0.0367(9) 0.0436(10) -0.0160(8) -0.0002(8) -0.0001(8)
F16 0.0373(9) 0.0460(10) 0.0319(9) -0.0160(8) -0.0136(7) 0.0046(7)

loop_
_atom_type_symbol
_atom_type_description
_atom_type_scat_dispersion_real
_atom_type_scat_dispersion_imag
_atom_type_scat_source
C C 0.0033 0.0016 'International Tables Vol C Tables 4.2.6.8 and 6.1.1.4'
H H 0.0000 0.0000 'International Tables Vol C Tables 4.2.6.8 and 6.1.1.4'
N N 0.0061 0.0033 'International Tables Vol C Tables 4.2.6.8 and 6.1.1.4'
F F 0.0171 0.0103 'International Tables Vol C Tables 4.2.6.8 and 6.1.1.4'
S S 0.1246 0.1234 'International Tables Vol C Tables 4.2.6.8 and 6.1.1.4'
I I -0.4742 1.8119 'International Tables Vol C Tables 4.2.6.8 and 6.1.1.4'

loop_
_geom_angle_atom_site_label_1
_geom_angle_atom_site_label_2
_geom_angle_atom_site_label_3
_geom_angle
C2 C1 C6 118.6(2)
C2 C1 C7 119.6(2)
C6 C1 C7 121.8(2)
C1 C2 C3 120.3(3)
C1 C2 H2 119.9
C3 C2 H2 119.9
C4 C3 C2 120.4(2)
C4 C3 H3 119.8
C2 C3 H3 119.8
C3 C4 C5 119.9(3)
C3 C4 H4 120.1
C5 C4 H4 120.1
C6 C5 C4 119.9(3)
C6 C5 H5 120.0
C4 C5 H5 120.0
C5 C6 C1 120.8(2)
C5 C6 H6 119.6
C1 C6 H6 119.6
N9 C7 C1 117.2(2)
N9 C7 S8 120.0(2)
C1 C7 S8 122.84(19)
C7 N9 H9A 121.(2)
C7 N9 H9B 124.(2)
H9A N9 H9B 115.(3)
C15 C10 C11 117.9(2)
C15 C10 I11 119.6(2)
C11 C10 I11 122.5(2)
F12 C11 C12 117.5(3)
F12 C11 C10 120.4(2)
C12 C11 C10 122.1(3)
F13 C12 C11 118.9(3)
F13 C12 C13 121.1(3)
C11 C12 C13 120.0(3)
C12 C13 C14 118.3(3)
C12 C13 I14 121.1(2)
C14 C13 I14 120.6(2)
F15 C14 C15 117.6(2)
F15 C14 C13 121.1(2)
C15 C14 C13 121.3(3)
F16 C15 C10 120.9(2)
F16 C15 C14 118.7(2)
C10 C15 C14 120.4(3)

loop_
_geom_bond_atom_site_label_1
_geom_bond_atom_site_label_2
_geom_bond_distance
C1 C2 1.384(3)
C1 C6 1.396(4)
C1 C7 1.484(4)
C2 C3 1.385(4)
C2 H2 0.95
C3 C4 1.373(4)
C3 H3 0.95
C4 C5 1.382(4)
C4 H4 0.95
C5 C6 1.374(4)
C5 H5 0.95
C6 H6 0.95
C7 N9 1.298(4)
C7 S8 1.678(3)
N9 H9A 0.83(3)
N9 H9B 0.838(18)
C10 C15 1.365(4)
C10 C11 1.382(4)
C10 I11 2.066(3)
C11 F12 1.338(3)
C11 C12 1.362(4)
C12 F13 1.347(3)
C12 C13 1.362(4)
C13 C14 1.389(4)
C13 I14 2.049(3)
C14 F15 1.329(3)
C14 C15 1.366(4)
C15 F16 1.344(3)

loop_
_geom_hbond_atom_site_label_D
_geom_hbond_atom_site_label_H
_geom_hbond_atom_site_label_A
_geom_hbond_site_symmetry_A
_geom_hbond_distance_DH
_geom_hbond_distance_HA
_geom_hbond_distance_DA
_geom_hbond_angle_DHA
N9 H9A S8 2_765 0.83(3) 2.56(4) 3.381(4) 169.(3)
N9 H9B S8 1_655 0.838(18) 2.65(3) 3.297(4) 135.(3)

loop_
_geom_torsion_atom_site_label_1
_geom_torsion_atom_site_label_2
_geom_torsion_atom_site_label_3
_geom_torsion_atom_site_label_4
_geom_torsion
C6 C1 C2 C3 0.4(4)
C7 C1 C2 C3 -179.7(2)
C1 C2 C3 C4 0.0(4)
C2 C3 C4 C5 -0.4(4)
C3 C4 C5 C6 0.4(4)
C4 C5 C6 C1 0.0(4)
C2 C1 C6 C5 -0.4(4)
C7 C1 C6 C5 179.7(2)
C2 C1 C7 N9 165.8(3)
C6 C1 C7 N9 -14.3(4)
C2 C1 C7 S8 -13.5(3)
C6 C1 C7 S8 166.4(2)
C15 C10 C11 F12 -179.4(2)
I11 C10 C11 F12 1.0(3)
C15 C10 C11 C12 1.0(4)
I11 C10 C11 C12 -178.6(2)
F12 C11 C12 F13 -0.2(4)
C10 C11 C12 F13 179.4(2)
F12 C11 C12 C13 179.1(2)
C10 C11 C12 C13 -1.3(4)
F13 C12 C13 C14 -179.9(2)
C11 C12 C13 C14 0.8(4)
F13 C12 C13 I14 -0.1(3)
C11 C12 C13 I14 -179.41(19)
C12 C13 C14 F15 179.6(2)
I14 C13 C14 F15 -0.1(3)
C12 C13 C14 C15 -0.2(4)
I14 C13 C14 C15 -179.94(19)
C11 C10 C15 F16 -179.6(2)
I11 C10 C15 F16 0.0(3)
C11 C10 C15 C14 -0.3(4)
I11 C10 C15 C14 179.27(19)
F15 C14 C15 F16 -0.6(4)
C13 C14 C15 F16 179.2(2)
F15 C14 C15 C10 -179.9(2)
C13 C14 C15 C10 -0.1(4)
